data_7052448
loop_
_publ_author_name
'Heidi Mansikkam\"aki'
'Christoph A. Schalley'
'Maija Nissinen'
'Kari Rissanen'

_publ_section_title
;
 Weak interactions between resorcinarenes and diquaternary alkyl
 ammonium cations
;
_journal_issue 1
_journal_name_full 'New Journal of Chemistry'
_journal_page_first 116
_journal_paper_doi 10.1039/b415401k
_journal_volume 29
_journal_year 2005
_chemical_formula_moiety C40H48O8*C8H18N2Cl2*2CH4O
_chemical_formula_sum 'C50 H74 Cl2 N2 O10'
_chemical_formula_weight 934.01
_chemical_name_systematic
;
?
;
_space_group_IT_number 2
_symmetry_cell_setting triclinic
_symmetry_space_group_name_Hall '-P 1'
_symmetry_space_group_name_H-M 'P -1'
_atom_sites_solution_hydrogens geom
_atom_sites_solution_primary direct
_atom_sites_solution_secondary difmap
_audit_creation_method SHELXL-97
_cell_angle_alpha 99.3590(10)
_cell_angle_beta 91.1830(10)
_cell_angle_gamma 98.7800(10)
_cell_formula_units_Z 2
_cell_length_a 11.3877(2)
_cell_length_b 12.5699(3)
_cell_length_c 17.5983(4)
_cell_measurement_reflns_used 13449
_cell_measurement_temperature 173(2)
_cell_volume 2453.73(9)
_computing_cell_refinement DENZO-SMN
_computing_data_collection Collect
_computing_data_reduction DENZO-SMN
_computing_publication_material 'SHELX97 (Sheldrick, 1997)'
_computing_structure_refinement 'SHELX97 (Sheldrick, 1997)'
_computing_structure_solution 'SHELX97 (Sheldrick, 1997)'
_diffrn_ambient_temperature 173(2)
_diffrn_measured_fraction_theta_full 0.993
_diffrn_measured_fraction_theta_max 0.993
_diffrn_measurement_device_type 'Nonius KappaCCD'
_diffrn_measurement_method 'rotation in phi and omega, 1 deg.'
_diffrn_radiation_monochromator graphite
_diffrn_radiation_source 'fine-focus sealed tube'
_diffrn_radiation_type MoK\a
_diffrn_radiation_wavelength 0.71073
_diffrn_reflns_av_R_equivalents 0.0348
_diffrn_reflns_av_sigmaI/netI 0.0741
_diffrn_reflns_limit_h_max 13
_diffrn_reflns_limit_h_min -13
_diffrn_reflns_limit_k_max 14
_diffrn_reflns_limit_k_min -14
_diffrn_reflns_limit_l_max 20
_diffrn_reflns_limit_l_min -19
_diffrn_reflns_number 13447
_diffrn_reflns_theta_full 25.03
_diffrn_reflns_theta_max 25.03
_diffrn_reflns_theta_min 1.87
_diffrn_standards_decay_% 0
_exptl_absorpt_coefficient_mu 0.191
_exptl_absorpt_correction_type none
_exptl_crystal_colour colorless
_exptl_crystal_density_diffrn 1.264
_exptl_crystal_density_meas ?
_exptl_crystal_density_method 'not measured'
_exptl_crystal_description block
_exptl_crystal_F_000 1004
_exptl_crystal_size_max 0.30
_exptl_crystal_size_mid 0.30
_exptl_crystal_size_min 0.20
_refine_diff_density_max 0.957
_refine_diff_density_min -0.690
_refine_diff_density_rms 0.065
_refine_ls_extinction_coef 0.0034(7)
_refine_ls_extinction_expression Fc^*^=kFc[1+0.001xFc^2^\l^3^/sin(2\q)]^-1/4^
_refine_ls_extinction_method SHELXL
_refine_ls_goodness_of_fit_ref 1.020
_refine_ls_hydrogen_treatment mixed
_refine_ls_matrix_type full
_refine_ls_number_parameters 603
_refine_ls_number_reflns 8606
_refine_ls_number_restraints 10
_refine_ls_restrained_S_all 1.020
_refine_ls_R_factor_all 0.1064
_refine_ls_R_factor_gt 0.0605
_refine_ls_shift/su_max 0.000
_refine_ls_shift/su_mean 0.000
_refine_ls_structure_factor_coef Fsqd
_refine_ls_weighting_details 'calc w=1/[\s^2^(Fo^2^)+(0.0499P)^2^+3.6908P] where P=(Fo^2^+2Fc^2^)/3'
_refine_ls_weighting_scheme calc
_refine_ls_wR_factor_gt 0.1282
_refine_ls_wR_factor_ref 0.1487
_reflns_number_gt 5747
_reflns_number_total 8606
_reflns_threshold_expression >2sigma(I)
_cod_data_source_file b415401k.txt
_cod_data_source_block Complex4
_cod_depositor_comments
;
The following automatic conversions were performed:

'_exptl_crystal_density_meas' value 'none' was changed to '?' - the
value is perceived as not measured.

Automatic conversion script
Id: cif_fix_values 3008 2015-01-20 13:52:24Z robertas 
;
_cod_original_sg_symbol_H-M P-1
_cod_database_code 7052448

loop_
_symmetry_equiv_pos_as_xyz
'x, y, z'
'-x, -y, -z'

loop_
_atom_site_label
_atom_site_type_symbol
_atom_site_fract_x
_atom_site_fract_y
_atom_site_fract_z
_atom_site_U_iso_or_equiv
_atom_site_adp_type
_atom_site_occupancy
_atom_site_symmetry_multiplicity
_atom_site_calc_flag
_atom_site_refinement_flags
_atom_site_disorder_assembly
_atom_site_disorder_group
C1 C 0.6437(3) 0.9009(2) 0.24430(18) 0.0187(7) Uani 1 1 d . . .
C2 C 0.5860(2) 0.7936(2) 0.22315(18) 0.0183(7) Uani 1 1 d . . .
H2 H 0.5945 0.7570 0.1724 0.022 Uiso 1 1 calc R . .
C3 C 0.5165(2) 0.7373(2) 0.27255(18) 0.0164(7) Uani 1 1 d . . .
C4 C 0.5062(3) 0.7926(2) 0.34678(18) 0.0192(7) Uani 1 1 d . . .
O4 O 0.44062(19) 0.73627(18) 0.39644(13) 0.0251(5) Uani 1 1 d D . .
H4 H 0.450(3) 0.771(3) 0.4410(13) 0.038 Uiso 1 1 d D . .
C5 C 0.5611(3) 0.9001(3) 0.37015(19) 0.0226(7) Uani 1 1 d . . .
H5 H 0.5524 0.9368 0.4208 0.027 Uiso 1 1 calc R . .
C6 C 0.6288(3) 0.9532(2) 0.31867(19) 0.0203(7) Uani 1 1 d . . .
O6 O 0.6842(2) 1.05992(18) 0.34012(14) 0.0301(6) Uani 1 1 d D . .
H6 H 0.638(3) 1.093(3) 0.369(2) 0.045 Uiso 1 1 d D . .
C7 C 0.4554(3) 0.6189(2) 0.24932(18) 0.0180(7) Uani 1 1 d . . .
H7 H 0.3808 0.6113 0.2783 0.022 Uiso 1 1 calc R . .
C8 C 0.5323(3) 0.5408(2) 0.27587(18) 0.0180(7) Uani 1 1 d . . .
C9 C 0.6269(3) 0.5123(2) 0.23195(18) 0.0180(7) Uani 1 1 d . . .
H9 H 0.6443 0.5465 0.1883 0.022 Uiso 1 1 calc R . .
C10 C 0.6971(2) 0.4367(2) 0.24841(18) 0.0177(7) Uani 1 1 d . . .
C11 C 0.6729(3) 0.3909(2) 0.31434(19) 0.0198(7) Uani 1 1 d . . .
O11 O 0.7429(2) 0.31729(18) 0.33265(14) 0.0261(5) Uani 1 1 d D . .
H11 H 0.748(3) 0.320(3) 0.3798(11) 0.039 Uiso 1 1 d D . .
C12 C 0.5816(3) 0.4188(2) 0.36097(19) 0.0213(7) Uani 1 1 d . . .
H12 H 0.5670 0.3873 0.4061 0.026 Uiso 1 1 calc R . .
C13 C 0.5114(3) 0.4930(2) 0.34163(18) 0.0189(7) Uani 1 1 d . . .
O13 O 0.4219(2) 0.51389(18) 0.39030(14) 0.0283(6) Uani 1 1 d D . .
H13 H 0.412(3) 0.5791(17) 0.394(2) 0.042 Uiso 1 1 d D . .
C14 C 0.7931(3) 0.4035(2) 0.19378(18) 0.0193(7) Uani 1 1 d . . .
H14 H 0.8153 0.3349 0.2075 0.023 Uiso 1 1 calc R . .
C15 C 0.9053(3) 0.4891(2) 0.20641(18) 0.0189(7) Uani 1 1 d . . .
C17 C 1.0309(3) 0.6490(2) 0.17074(18) 0.0191(7) Uani 1 1 d . . .
C16 C 0.9306(3) 0.5684(2) 0.16024(18) 0.0185(7) Uani 1 1 d . . .
H16 H 0.8759 0.5677 0.1186 0.022 Uiso 1 1 calc R . .
C18 C 1.1106(3) 0.6479(3) 0.23221(19) 0.0220(7) Uani 1 1 d . . .
O18 O 1.21304(19) 0.72133(19) 0.25013(14) 0.0294(6) Uani 1 1 d D . .
H18 H 1.212(3) 0.776(2) 0.228(2) 0.044 Uiso 1 1 d D . .
C19 C 1.0890(3) 0.5693(3) 0.27988(19) 0.0235(7) Uani 1 1 d . . .
H19 H 1.1442 0.5690 0.3210 0.028 Uiso 1 1 calc R . .
C20 C 0.9873(3) 0.4916(3) 0.26742(19) 0.0219(7) Uani 1 1 d . . .
O20 O 0.9724(2) 0.42021(19) 0.31885(14) 0.0313(6) Uani 1 1 d D . .
H20 H 0.903(2) 0.385(3) 0.314(2) 0.047 Uiso 1 1 d D . .
C21 C 1.0519(3) 0.7389(2) 0.12194(18) 0.0196(7) Uani 1 1 d . . .
H21 H 1.1397 0.7555 0.1165 0.023 Uiso 1 1 calc R . .
C22 C 1.0133(3) 0.8433(2) 0.16429(18) 0.0188(7) Uani 1 1 d . . .
C23 C 0.8941(3) 0.8562(2) 0.16568(18) 0.0186(7) Uani 1 1 d . . .
H23 H 0.8371 0.7967 0.1410 0.022 Uiso 1 1 calc R . .
C24 C 0.8524(3) 0.9499(2) 0.20070(18) 0.0190(7) Uani 1 1 d . . .
C25 C 0.9368(3) 1.0326(2) 0.24121(18) 0.0227(7) Uani 1 1 d . . .
O25 O 0.9091(2) 1.12862(19) 0.28124(16) 0.0386(7) Uani 1 1 d D . .
H25 H 0.8374(19) 1.117(3) 0.291(3) 0.058 Uiso 1 1 d D . .
C26 C 1.0566(3) 1.0236(3) 0.24177(19) 0.0238(7) Uani 1 1 d . . .
H26 H 1.1131 1.0814 0.2689 0.029 Uiso 1 1 calc R . .
C27 C 1.0946(3) 0.9308(3) 0.20311(18) 0.0210(7) Uani 1 1 d . . .
O27 O 1.21334(18) 0.91921(18) 0.20243(14) 0.0264(5) Uani 1 1 d D . .
H27 H 1.254(3) 0.974(2) 0.2288(19) 0.040 Uiso 1 1 d D . .
C28 C 0.7214(3) 0.9606(3) 0.18975(18) 0.0213(7) Uani 1 1 d . . .
H28 H 0.7161 1.0399 0.2046 0.026 Uiso 1 1 calc R . .
C29 C 0.4181(3) 0.5881(2) 0.16386(19) 0.0223(7) Uani 1 1 d . . .
H29A H 0.4903 0.5930 0.1334 0.027 Uiso 1 1 calc R . .
H29B H 0.3699 0.6418 0.1498 0.027 Uiso 1 1 calc R . .
C32 C 0.7444(3) 0.3763(3) 0.10978(19) 0.0227(7) Uani 1 1 d . . .
H32A H 0.7177 0.4418 0.0951 0.027 Uiso 1 1 calc R . .
H32B H 0.8094 0.3577 0.0760 0.027 Uiso 1 1 calc R . .
C30 C 0.3464(3) 0.4737(3) 0.1418(2) 0.0326(9) Uani 1 1 d . . .
H30A H 0.3928 0.4200 0.1578 0.039 Uiso 1 1 calc R . .
H30B H 0.2719 0.4697 0.1699 0.039 Uiso 1 1 calc R . .
C31 C 0.3159(4) 0.4438(4) 0.0558(2) 0.0598(13) Uani 1 1 d . . .
H31A H 0.2775 0.3673 0.0437 0.090 Uiso 1 1 calc R . .
H31B H 0.3888 0.4536 0.0274 0.090 Uiso 1 1 calc R . .
H31C H 0.2615 0.4909 0.0408 0.090 Uiso 1 1 calc R . .
C33 C 0.6412(3) 0.2818(3) 0.0960(2) 0.0313(8) Uani 1 1 d . . .
H33A H 0.6661 0.2176 0.1138 0.038 Uiso 1 1 calc R . .
H33B H 0.5740 0.3023 0.1270 0.038 Uiso 1 1 calc R . .
C34 C 0.5993(2) 0.2510(2) 0.01182(14) 0.0471(11) Uani 1 1 d . . .
H34A H 0.5359 0.1876 0.0055 0.071 Uiso 1 1 calc R . .
H34B H 0.6660 0.2329 -0.0194 0.071 Uiso 1 1 calc R . .
H34C H 0.5689 0.3126 -0.0051 0.071 Uiso 1 1 calc R . .
C35 C 0.9944(2) 0.7066(2) 0.03999(14) 0.0221(7) Uani 1 1 d R . .
H35A H 1.0173 0.6364 0.0159 0.026 Uiso 1 1 calc R . .
H35B H 0.9068 0.6953 0.0433 0.026 Uiso 1 1 calc R . .
C36 C 1.0302(3) 0.7918(3) -0.01128(19) 0.0284(8) Uani 1 1 d . . .
H36A H 1.0094 0.8625 0.0137 0.034 Uiso 1 1 calc R . .
H36B H 1.1176 0.8016 -0.0156 0.034 Uiso 1 1 calc R . .
C37 C 0.9713(4) 0.7623(3) -0.0920(2) 0.0414(10) Uani 1 1 d . . .
H37A H 1.0047 0.8161 -0.1234 0.062 Uiso 1 1 calc R . .
H37B H 0.8854 0.7623 -0.0888 0.062 Uiso 1 1 calc R . .
H37C H 0.9857 0.6896 -0.1156 0.062 Uiso 1 1 calc R . .
C38 C 0.6767(3) 0.9277(3) 0.10512(18) 0.0224(7) Uani 1 1 d . . .
H38A H 0.6783 0.8487 0.0888 0.027 Uiso 1 1 calc R . .
H38B H 0.5930 0.9394 0.1008 0.027 Uiso 1 1 calc R . .
C39 C 0.7493(3) 0.9908(3) 0.0506(2) 0.0317(8) Uani 1 1 d . . .
H39A H 0.7504 1.0699 0.0679 0.038 Uiso 1 1 calc R . .
H39B H 0.8323 0.9766 0.0531 0.038 Uiso 1 1 calc R . .
C40 C 0.7003(4) 0.9599(4) -0.0321(2) 0.0473(11) Uani 1 1 d . . .
H40A H 0.7500 1.0024 -0.0649 0.071 Uiso 1 1 calc R . .
H40B H 0.6187 0.9755 -0.0351 0.071 Uiso 1 1 calc R . .
H40C H 0.7003 0.8818 -0.0499 0.071 Uiso 1 1 calc R . .
Cl1 Cl 0.51369(7) 0.84267(7) 0.56332(5) 0.0299(2) Uani 1 1 d . . .
Cl2 Cl 0.79052(8) 0.36742(9) 0.50439(6) 0.0424(3) Uani 1 1 d . . .
N2 N 0.8527(2) 0.7350(2) 0.42099(16) 0.0264(7) Uani 1 1 d . . .
N1 N 0.8197(2) 0.7012(2) 0.55845(16) 0.0244(6) Uani 1 1 d . . .
C50 C 0.8718(3) 0.7551(3) 0.3402(2) 0.0397(9) Uani 1 1 d . . .
H50A H 0.9513 0.7968 0.3377 0.060 Uiso 1 1 calc R . .
H50B H 0.8117 0.7965 0.3247 0.060 Uiso 1 1 calc R . .
H50C H 0.8650 0.6850 0.3052 0.060 Uiso 1 1 calc R . .
C51 C 0.7999(3) 0.6823(3) 0.6393(2) 0.0338(9) Uani 1 1 d . . .
H51A H 0.7379 0.7228 0.6609 0.051 Uiso 1 1 calc R . .
H51B H 0.8740 0.7075 0.6708 0.051 Uiso 1 1 calc R . .
H51C H 0.7748 0.6041 0.6393 0.051 Uiso 1 1 calc R . .
C52 C 0.8382(3) 0.8216(3) 0.5558(2) 0.0360(9) Uani 1 1 d . . .
H52A H 0.8997 0.8603 0.5955 0.043 Uiso 1 1 calc R . .
H52B H 0.7632 0.8507 0.5670 0.043 Uiso 1 1 calc R . .
C54 C 0.9281(3) 0.6566(3) 0.5284(2) 0.0378(9) Uani 1 1 d . . .
H54A H 0.9244 0.5804 0.5373 0.045 Uiso 1 1 calc R . .
H54B H 1.0006 0.7008 0.5559 0.045 Uiso 1 1 calc R . .
C55 C 0.9330(4) 0.6603(4) 0.4427(2) 0.0455(11) Uani 1 1 d . . .
H55A H 1.0155 0.6864 0.4301 0.055 Uiso 1 1 calc R . .
H55B H 0.9080 0.5860 0.4130 0.055 Uiso 1 1 calc R . .
C53 C 0.8772(4) 0.8413(3) 0.4761(2) 0.0446(10) Uani 1 1 d . . .
H53A H 0.8330 0.8953 0.4582 0.053 Uiso 1 1 calc R . .
H53B H 0.9632 0.8708 0.4785 0.053 Uiso 1 1 calc R . .
C56 C 0.7143(3) 0.6481(3) 0.5063(2) 0.0318(9) Uani 1 1 d . . .
H56A H 0.6405 0.6679 0.5295 0.038 Uiso 1 1 calc R . .
H56B H 0.7088 0.5677 0.4992 0.038 Uiso 1 1 calc R . .
C57 C 0.7277(3) 0.6862(3) 0.4288(2) 0.0410(10) Uani 1 1 d . . .
H57A H 0.7040 0.6234 0.3867 0.049 Uiso 1 1 calc R . .
H57B H 0.6749 0.7409 0.4246 0.049 Uiso 1 1 calc R . .
O1M O 0.8321(3) 0.1189(5) 0.5197(3) 0.1225(18) Uani 1 1 d D . .
H1M H 0.7881 0.1448 0.4909 0.184 Uiso 1 1 calc RD . .
C2M C 0.7714(4) 0.0963(4) 0.5844(3) 0.0631(13) Uani 1 1 d . . .
H2MA H 0.7721 0.1642 0.6209 0.095 Uiso 1 1 calc R . .
H2MB H 0.8104 0.0455 0.6090 0.095 Uiso 1 1 calc R . .
H2MC H 0.6891 0.0632 0.5689 0.095 Uiso 1 1 calc R . .
O3M O 1.3552(2) 1.0957(2) 0.27706(15) 0.0385(6) Uani 1 1 d D . .
H3M H 1.390(4) 1.100(4) 0.3199(15) 0.058 Uiso 1 1 d D . .
C4M C 1.4386(4) 1.1471(4) 0.2303(2) 0.0558(13) Uani 1 1 d . . .
H4MA H 1.4838 1.0931 0.2035 0.084 Uiso 1 1 calc R . .
H4MB H 1.4933 1.2053 0.2628 0.084 Uiso 1 1 calc R . .
H4MC H 1.3964 1.1784 0.1924 0.084 Uiso 1 1 calc R . .

loop_
_atom_site_aniso_label
_atom_site_aniso_U_11
_atom_site_aniso_U_22
_atom_site_aniso_U_33
_atom_site_aniso_U_23
_atom_site_aniso_U_13
_atom_site_aniso_U_12
C1 0.0170(15) 0.0191(17) 0.0223(19) 0.0066(14) 0.0044(13) 0.0066(13)
C2 0.0187(15) 0.0194(17) 0.0179(18) 0.0019(13) 0.0022(13) 0.0073(13)
C3 0.0127(14) 0.0189(16) 0.0208(18) 0.0084(14) 0.0006(12) 0.0069(12)
C4 0.0195(16) 0.0214(17) 0.0196(18) 0.0082(14) 0.0055(13) 0.0066(13)
O4 0.0321(12) 0.0247(13) 0.0175(13) 0.0035(10) 0.0081(10) 0.0002(10)
C5 0.0260(17) 0.0220(18) 0.0206(19) 0.0031(14) 0.0053(14) 0.0069(14)
C6 0.0200(16) 0.0161(16) 0.0249(19) 0.0046(14) 0.0029(13) 0.0022(13)
O6 0.0359(14) 0.0202(13) 0.0313(15) -0.0009(11) 0.0146(11) -0.0008(10)
C7 0.0156(15) 0.0188(16) 0.0205(18) 0.0061(14) 0.0014(13) 0.0026(12)
C8 0.0166(15) 0.0152(16) 0.0211(18) 0.0026(13) -0.0014(13) -0.0005(12)
C9 0.0196(16) 0.0183(16) 0.0160(17) 0.0040(13) 0.0013(13) 0.0013(13)
C10 0.0167(15) 0.0178(16) 0.0181(18) 0.0033(14) 0.0005(12) 0.0008(13)
C11 0.0201(16) 0.0148(16) 0.0260(19) 0.0065(14) 0.0000(13) 0.0037(13)
O11 0.0297(12) 0.0274(13) 0.0269(14) 0.0143(11) 0.0039(11) 0.0122(10)
C12 0.0232(16) 0.0187(17) 0.0230(19) 0.0096(14) 0.0030(14) 0.0001(13)
C13 0.0161(15) 0.0196(17) 0.0207(18) 0.0055(14) 0.0050(13) -0.0008(13)
O13 0.0301(13) 0.0282(13) 0.0318(15) 0.0139(12) 0.0144(10) 0.0096(11)
C14 0.0224(16) 0.0167(16) 0.0211(18) 0.0076(14) 0.0018(13) 0.0053(13)
C15 0.0182(15) 0.0184(16) 0.0211(18) 0.0012(14) 0.0047(13) 0.0079(13)
C17 0.0172(15) 0.0204(17) 0.0207(18) 0.0039(14) 0.0050(13) 0.0053(13)
C16 0.0194(16) 0.0199(17) 0.0177(18) 0.0032(14) 0.0013(13) 0.0073(13)
C18 0.0171(16) 0.0233(18) 0.0258(19) 0.0021(15) 0.0028(13) 0.0053(13)
O18 0.0199(11) 0.0297(14) 0.0392(16) 0.0138(11) -0.0075(10) -0.0013(10)
C19 0.0179(16) 0.0278(18) 0.026(2) 0.0061(15) -0.0024(14) 0.0072(14)
C20 0.0224(16) 0.0238(17) 0.0234(19) 0.0104(15) 0.0047(14) 0.0085(14)
O20 0.0247(12) 0.0361(14) 0.0372(15) 0.0219(12) -0.0048(11) 0.0018(11)
C21 0.0176(15) 0.0211(17) 0.0200(18) 0.0037(14) 0.0032(13) 0.0023(13)
C22 0.0184(15) 0.0221(17) 0.0158(17) 0.0063(14) 0.0025(13) -0.0004(13)
C23 0.0185(15) 0.0180(16) 0.0190(18) 0.0052(13) 0.0018(13) -0.0005(13)
C24 0.0207(16) 0.0189(17) 0.0174(18) 0.0058(14) 0.0052(13) -0.0005(13)
C25 0.0297(18) 0.0180(17) 0.0185(18) -0.0007(14) 0.0083(14) 0.0011(14)
O25 0.0283(13) 0.0271(14) 0.0529(18) -0.0128(12) 0.0116(12) 0.0007(11)
C26 0.0248(17) 0.0200(17) 0.0227(19) -0.0002(14) -0.0007(14) -0.0046(14)
C27 0.0178(16) 0.0263(18) 0.0194(18) 0.0076(14) 0.0020(13) 0.0008(13)
O27 0.0178(11) 0.0264(13) 0.0325(15) 0.0027(11) -0.0017(10) -0.0016(9)
C28 0.0233(16) 0.0181(16) 0.0235(19) 0.0052(14) 0.0070(14) 0.0038(13)
C29 0.0200(16) 0.0224(17) 0.0250(19) 0.0050(14) -0.0022(14) 0.0045(13)
C32 0.0238(17) 0.0222(17) 0.0226(19) 0.0033(14) 0.0038(14) 0.0049(14)
C30 0.0290(19) 0.033(2) 0.033(2) 0.0075(17) -0.0063(16) -0.0041(16)
C31 0.071(3) 0.055(3) 0.040(3) 0.003(2) -0.022(2) -0.023(2)
C33 0.0329(19) 0.0280(19) 0.030(2) 0.0014(16) 0.0006(16) -0.0004(15)
C34 0.046(2) 0.047(2) 0.039(3) -0.004(2) -0.0078(19) -0.0086(19)
C35 0.0237(16) 0.0218(17) 0.0199(19) 0.0016(14) 0.0050(13) 0.0025(13)
C36 0.0368(19) 0.0273(19) 0.022(2) 0.0083(15) 0.0090(15) 0.0036(15)
C37 0.050(2) 0.047(2) 0.029(2) 0.0135(19) 0.0052(18) 0.0080(19)
C38 0.0225(16) 0.0251(18) 0.0210(18) 0.0079(14) 0.0019(13) 0.0040(14)
C39 0.035(2) 0.033(2) 0.029(2) 0.0144(16) 0.0033(16) 0.0010(16)
C40 0.057(3) 0.057(3) 0.030(2) 0.019(2) 0.0022(19) 0.002(2)
Cl1 0.0359(5) 0.0291(5) 0.0238(5) 0.0011(4) 0.0034(4) 0.0055(4)
Cl2 0.0304(5) 0.0684(7) 0.0336(6) 0.0195(5) 0.0021(4) 0.0123(5)
N2 0.0237(14) 0.0317(16) 0.0231(16) 0.0021(13) 0.0005(12) 0.0052(12)
N1 0.0211(14) 0.0269(15) 0.0259(17) 0.0030(13) 0.0015(12) 0.0076(12)
C50 0.044(2) 0.053(2) 0.024(2) 0.0103(18) 0.0018(17) 0.0096(19)
C51 0.035(2) 0.042(2) 0.026(2) 0.0083(17) 0.0073(16) 0.0095(17)
C52 0.046(2) 0.028(2) 0.031(2) 0.0012(17) 0.0069(17) -0.0013(17)
C54 0.0293(19) 0.057(3) 0.033(2) 0.0085(19) 0.0040(16) 0.0234(18)
C55 0.048(2) 0.068(3) 0.031(2) 0.012(2) 0.0057(18) 0.037(2)
C53 0.058(3) 0.032(2) 0.038(2) 0.0008(18) 0.007(2) -0.0064(19)
C56 0.0205(17) 0.037(2) 0.038(2) 0.0134(17) -0.0041(15) -0.0024(15)
C57 0.0264(19) 0.052(2) 0.046(3) 0.021(2) -0.0091(17) -0.0049(17)
O1M 0.061(2) 0.180(5) 0.149(5) 0.094(4) 0.013(3) 0.014(3)
C2M 0.068(3) 0.050(3) 0.075(4) 0.009(3) 0.011(3) 0.021(2)
O3M 0.0318(14) 0.0465(16) 0.0317(16) 0.0045(13) -0.0072(11) -0.0079(12)
C4M 0.053(3) 0.071(3) 0.035(3) 0.012(2) 0.000(2) -0.019(2)

loop_
_atom_type_symbol
_atom_type_description
_atom_type_scat_dispersion_real
_atom_type_scat_dispersion_imag
_atom_type_scat_source
C C 0.0033 0.0016 'International Tables Vol C Tables 4.2.6.8 and 6.1.1.4'
H H 0.0000 0.0000 'International Tables Vol C Tables 4.2.6.8 and 6.1.1.4'
Cl Cl 0.1484 0.1585 'International Tables Vol C Tables 4.2.6.8 and 6.1.1.4'
N N 0.0061 0.0033 'International Tables Vol C Tables 4.2.6.8 and 6.1.1.4'
O O 0.0106 0.0060 'International Tables Vol C Tables 4.2.6.8 and 6.1.1.4'

loop_
_geom_angle_atom_site_label_1
_geom_angle_atom_site_label_2
_geom_angle_atom_site_label_3
_geom_angle
_geom_angle_site_symmetry_1
_geom_angle_site_symmetry_3
_geom_angle_publ_flag
C6 C1 C2 117.2(3) . . ?
C6 C1 C28 120.2(3) . . ?
C2 C1 C28 122.6(3) . . ?
C3 C2 C1 123.4(3) . . ?
C3 C2 H2 118.3 . . ?
C1 C2 H2 118.3 . . ?
C4 C3 C2 117.1(3) . . ?
C4 C3 C7 119.8(3) . . ?
C2 C3 C7 123.1(3) . . ?
O4 C4 C5 121.2(3) . . ?
O4 C4 C3 117.3(3) . . ?
C5 C4 C3 121.5(3) . . ?
C4 O4 H4 110(3) . . ?
C6 C5 C4 119.4(3) . . ?
C6 C5 H5 120.3 . . ?
C4 C5 H5 120.3 . . ?
O6 C6 C5 120.7(3) . . ?
O6 C6 C1 117.8(3) . . ?
C5 C6 C1 121.4(3) . . ?
C6 O6 H6 107(3) . . ?
C29 C7 C3 113.6(2) . . ?
C29 C7 C8 112.3(2) . . ?
C3 C7 C8 110.4(2) . . ?
C29 C7 H7 106.7 . . ?
C3 C7 H7 106.7 . . ?
C8 C7 H7 106.7 . . ?
C9 C8 C13 117.0(3) . . ?
C9 C8 C7 119.4(3) . . ?
C13 C8 C7 123.5(3) . . ?
C10 C9 C8 123.8(3) . . ?
C10 C9 H9 118.1 . . ?
C8 C9 H9 118.1 . . ?
C11 C10 C9 117.2(3) . . ?
C11 C10 C14 122.3(3) . . ?
C9 C10 C14 120.5(3) . . ?
O11 C11 C12 120.7(3) . . ?
O11 C11 C10 118.2(3) . . ?
C12 C11 C10 121.1(3) . . ?
C11 O11 H11 111(3) . . ?
C11 C12 C13 120.1(3) . . ?
C11 C12 H12 120.0 . . ?
C13 C12 H12 120.0 . . ?
O13 C13 C12 115.9(3) . . ?
O13 C13 C8 123.3(3) . . ?
C12 C13 C8 120.7(3) . . ?
C13 O13 H13 110(3) . . ?
C15 C14 C10 111.1(2) . . ?
C15 C14 C32 113.5(3) . . ?
C10 C14 C32 111.1(2) . . ?
C15 C14 H14 106.9 . . ?
C10 C14 H14 106.9 . . ?
C32 C14 H14 106.9 . . ?
C16 C15 C20 116.8(3) . . ?
C16 C15 C14 122.7(3) . . ?
C20 C15 C14 120.4(3) . . ?
C16 C17 C18 116.7(3) . . ?
C16 C17 C21 123.0(3) . . ?
C18 C17 C21 120.3(3) . . ?
C15 C16 C17 124.5(3) . . ?
C15 C16 H16 117.8 . . ?
C17 C16 H16 117.8 . . ?
O18 C18 C19 115.4(3) . . ?
O18 C18 C17 123.8(3) . . ?
C19 C18 C17 120.8(3) . . ?
C18 O18 H18 111(3) . . ?
C20 C19 C18 120.2(3) . . ?
C20 C19 H19 119.9 . . ?
C18 C19 H19 119.9 . . ?
O20 C20 C19 115.7(3) . . ?
O20 C20 C15 123.2(3) . . ?
C19 C20 C15 121.0(3) . . ?
C20 O20 H20 111(3) . . ?
C17 C21 C22 110.1(2) . . ?
C17 C21 C35 114.1(2) . . ?
C22 C21 C35 111.5(2) . . ?
C17 C21 H21 106.9 . . ?
C22 C21 H21 106.9 . . ?
C35 C21 H21 106.9 . . ?
C23 C22 C27 116.3(3) . . ?
C23 C22 C21 121.3(3) . . ?
C27 C22 C21 122.4(3) . . ?
C22 C23 C24 124.7(3) . . ?
C22 C23 H23 117.7 . . ?
C24 C23 H23 117.7 . . ?
C23 C24 C25 116.4(3) . . ?
C23 C24 C28 120.1(3) . . ?
C25 C24 C28 123.4(3) . . ?
O25 C25 C26 115.6(3) . . ?
O25 C25 C24 123.5(3) . . ?
C26 C25 C24 120.9(3) . . ?
C25 O25 H25 108(3) . . ?
C27 C26 C25 120.5(3) . . ?
C27 C26 H26 119.7 . . ?
C25 C26 H26 119.7 . . ?
O27 C27 C26 122.0(3) . . ?
O27 C27 C22 117.0(3) . . ?
C26 C27 C22 121.0(3) . . ?
C27 O27 H27 110(3) . . ?
C1 C28 C24 111.7(3) . . ?
C1 C28 C38 113.1(3) . . ?
C24 C28 C38 112.0(3) . . ?
C1 C28 H28 106.5 . . ?
C24 C28 H28 106.5 . . ?
C38 C28 H28 106.5 . . ?
C7 C29 C30 113.9(3) . . ?
C7 C29 H29A 108.8 . . ?
C30 C29 H29A 108.8 . . ?
C7 C29 H29B 108.8 . . ?
C30 C29 H29B 108.8 . . ?
H29A C29 H29B 107.7 . . ?
C33 C32 C14 113.1(3) . . ?
C33 C32 H32A 109.0 . . ?
C14 C32 H32A 109.0 . . ?
C33 C32 H32B 109.0 . . ?
C14 C32 H32B 109.0 . . ?
H32A C32 H32B 107.8 . . ?
C31 C30 C29 112.4(3) . . ?
C31 C30 H30A 109.1 . . ?
C29 C30 H30A 109.1 . . ?
C31 C30 H30B 109.1 . . ?
C29 C30 H30B 109.1 . . ?
H30A C30 H30B 107.8 . . ?
C30 C31 H31A 109.5 . . ?
C30 C31 H31B 109.5 . . ?
H31A C31 H31B 109.5 . . ?
C30 C31 H31C 109.5 . . ?
H31A C31 H31C 109.5 . . ?
H31B C31 H31C 109.5 . . ?
C34 C33 C32 112.5(3) . . ?
C34 C33 H33A 109.1 . . ?
C32 C33 H33A 109.1 . . ?
C34 C33 H33B 109.1 . . ?
C32 C33 H33B 109.1 . . ?
H33A C33 H33B 107.8 . . ?
C33 C34 H34A 109.5 . . ?
C33 C34 H34B 109.5 . . ?
H34A C34 H34B 109.5 . . ?
C33 C34 H34C 109.5 . . ?
H34A C34 H34C 109.5 . . ?
H34B C34 H34C 109.5 . . ?
C36 C35 C21 113.2(2) . . ?
C36 C35 H35A 108.9 . . ?
C21 C35 H35A 108.9 . . ?
C36 C35 H35B 108.9 . . ?
C21 C35 H35B 108.9 . . ?
H35A C35 H35B 107.8 . . ?
C37 C36 C35 113.8(3) . . ?
C37 C36 H36A 108.8 . . ?
C35 C36 H36A 108.8 . . ?
C37 C36 H36B 108.8 . . ?
C35 C36 H36B 108.8 . . ?
H36A C36 H36B 107.7 . . ?
C36 C37 H37A 109.5 . . ?
C36 C37 H37B 109.5 . . ?
H37A C37 H37B 109.5 . . ?
C36 C37 H37C 109.5 . . ?
H37A C37 H37C 109.5 . . ?
H37B C37 H37C 109.5 . . ?
C39 C38 C28 113.7(3) . . ?
C39 C38 H38A 108.8 . . ?
C28 C38 H38A 108.8 . . ?
C39 C38 H38B 108.8 . . ?
C28 C38 H38B 108.8 . . ?
H38A C38 H38B 107.7 . . ?
C40 C39 C38 112.6(3) . . ?
C40 C39 H39A 109.1 . . ?
C38 C39 H39A 109.1 . . ?
C40 C39 H39B 109.1 . . ?
C38 C39 H39B 109.1 . . ?
H39A C39 H39B 107.8 . . ?
C39 C40 H40A 109.5 . . ?
C39 C40 H40B 109.5 . . ?
H40A C40 H40B 109.5 . . ?
C39 C40 H40C 109.5 . . ?
H40A C40 H40C 109.5 . . ?
H40B C40 H40C 109.5 . . ?
C57 N2 C55 109.1(3) . . ?
C57 N2 C50 110.5(3) . . ?
C55 N2 C50 110.8(3) . . ?
C57 N2 C53 107.7(3) . . ?
C55 N2 C53 109.0(3) . . ?
C50 N2 C53 109.8(3) . . ?
C51 N1 C56 110.8(3) . . ?
C51 N1 C54 110.9(3) . . ?
C56 N1 C54 108.9(3) . . ?
C51 N1 C52 110.1(3) . . ?
C56 N1 C52 108.0(3) . . ?
C54 N1 C52 108.1(3) . . ?
N2 C50 H50A 109.5 . . ?
N2 C50 H50B 109.5 . . ?
H50A C50 H50B 109.5 . . ?
N2 C50 H50C 109.5 . . ?
H50A C50 H50C 109.5 . . ?
H50B C50 H50C 109.5 . . ?
N1 C51 H51A 109.5 . . ?
N1 C51 H51B 109.5 . . ?
H51A C51 H51B 109.5 . . ?
N1 C51 H51C 109.5 . . ?
H51A C51 H51C 109.5 . . ?
H51B C51 H51C 109.5 . . ?
N1 C52 C53 109.8(3) . . ?
N1 C52 H52A 109.7 . . ?
C53 C52 H52A 109.7 . . ?
N1 C52 H52B 109.7 . . ?
C53 C52 H52B 109.7 . . ?
H52A C52 H52B 108.2 . . ?
N1 C54 C55 109.0(3) . . ?
N1 C54 H54A 109.9 . . ?
C55 C54 H54A 109.9 . . ?
N1 C54 H54B 109.9 . . ?
C55 C54 H54B 109.9 . . ?
H54A C54 H54B 108.3 . . ?
N2 C55 C54 110.0(3) . . ?
N2 C55 H55A 109.7 . . ?
C54 C55 H55A 109.7 . . ?
N2 C55 H55B 109.7 . . ?
C54 C55 H55B 109.7 . . ?
H55A C55 H55B 108.2 . . ?
N2 C53 C52 108.8(3) . . ?
N2 C53 H53A 109.9 . . ?
C52 C53 H53A 109.9 . . ?
N2 C53 H53B 109.9 . . ?
C52 C53 H53B 109.9 . . ?
H53A C53 H53B 108.3 . . ?
N1 C56 C57 109.1(3) . . ?
N1 C56 H56A 109.9 . . ?
C57 C56 H56A 109.9 . . ?
N1 C56 H56B 109.9 . . ?
C57 C56 H56B 109.9 . . ?
H56A C56 H56B 108.3 . . ?
N2 C57 C56 110.0(3) . . ?
N2 C57 H57A 109.7 . . ?
C56 C57 H57A 109.7 . . ?
N2 C57 H57B 109.7 . . ?
C56 C57 H57B 109.7 . . ?
H57A C57 H57B 108.2 . . ?
C2M O1M H1M 109.5 . . ?
O1M C2M H2MA 109.5 . . ?
O1M C2M H2MB 109.5 . . ?
H2MA C2M H2MB 109.5 . . ?
O1M C2M H2MC 109.5 . . ?
H2MA C2M H2MC 109.5 . . ?
H2MB C2M H2MC 109.5 . . ?
C4M O3M H3M 106(3) . . ?
O3M C4M H4MA 109.5 . . ?
O3M C4M H4MB 109.5 . . ?
H4MA C4M H4MB 109.5 . . ?
O3M C4M H4MC 109.5 . . ?
H4MA C4M H4MC 109.5 . . ?
H4MB C4M H4MC 109.5 . . ?

loop_
_geom_bond_atom_site_label_1
_geom_bond_atom_site_label_2
_geom_bond_distance
_geom_bond_site_symmetry_2
_geom_bond_publ_flag
C1 C6 1.392(4) . ?
C1 C2 1.395(4) . ?
C1 C28 1.527(4) . ?
C2 C3 1.393(4) . ?
C2 H2 0.9500 . ?
C3 C4 1.393(4) . ?
C3 C7 1.529(4) . ?
C4 O4 1.374(4) . ?
C4 C5 1.391(4) . ?
O4 H4 0.831(18) . ?
C5 C6 1.389(4) . ?
C5 H5 0.9500 . ?
C6 O6 1.382(4) . ?
O6 H6 0.843(18) . ?
C7 C29 1.525(4) . ?
C7 C8 1.530(4) . ?
C7 H7 1.0000 . ?
C8 C9 1.396(4) . ?
C8 C13 1.397(4) . ?
C9 C10 1.392(4) . ?
C9 H9 0.9500 . ?
C10 C11 1.392(4) . ?
C10 C14 1.532(4) . ?
C11 O11 1.380(4) . ?
C11 C12 1.390(4) . ?
O11 H11 0.826(18) . ?
C12 C13 1.394(4) . ?
C12 H12 0.9500 . ?
C13 O13 1.374(4) . ?
O13 H13 0.836(18) . ?
C14 C15 1.526(4) . ?
C14 C32 1.534(4) . ?
C14 H14 1.0000 . ?
C15 C16 1.386(4) . ?
C15 C20 1.402(4) . ?
C17 C16 1.393(4) . ?
C17 C18 1.401(4) . ?
C17 C21 1.521(4) . ?
C16 H16 0.9500 . ?
C18 O18 1.369(4) . ?
C18 C19 1.394(5) . ?
O18 H18 0.838(19) . ?
C19 C20 1.384(4) . ?
C19 H19 0.9500 . ?
C20 O20 1.370(4) . ?
O20 H20 0.838(18) . ?
C21 C22 1.531(4) . ?
C21 C35 1.537(4) . ?
C21 H21 1.0000 . ?
C22 C23 1.391(4) . ?
C22 C27 1.397(4) . ?
C23 C24 1.393(4) . ?
C23 H23 0.9500 . ?
C24 C25 1.393(4) . ?
C24 C28 1.529(4) . ?
C25 O25 1.378(4) . ?
C25 C26 1.386(4) . ?
O25 H25 0.837(19) . ?
C26 C27 1.385(4) . ?
C26 H26 0.9500 . ?
C27 O27 1.382(4) . ?
O27 H27 0.836(18) . ?
C28 C38 1.534(4) . ?
C28 H28 1.0000 . ?
C29 C30 1.527(4) . ?
C29 H29A 0.9900 . ?
C29 H29B 0.9900 . ?
C32 C33 1.523(4) . ?
C32 H32A 0.9900 . ?
C32 H32B 0.9900 . ?
C30 C31 1.518(5) . ?
C30 H30A 0.9900 . ?
C30 H30B 0.9900 . ?
C31 H31A 0.9800 . ?
C31 H31B 0.9800 . ?
C31 H31C 0.9800 . ?
C33 C34 1.517(4) . ?
C33 H33A 0.9900 . ?
C33 H33B 0.9900 . ?
C34 H34A 0.9800 . ?
C34 H34B 0.9800 . ?
C34 H34C 0.9800 . ?
C35 C36 1.524(4) . ?
C35 H35A 0.9900 . ?
C35 H35B 0.9900 . ?
C36 C37 1.523(5) . ?
C36 H36A 0.9900 . ?
C36 H36B 0.9900 . ?
C37 H37A 0.9800 . ?
C37 H37B 0.9800 . ?
C37 H37C 0.9800 . ?
C38 C39 1.520(4) . ?
C38 H38A 0.9900 . ?
C38 H38B 0.9900 . ?
C39 C40 1.517(5) . ?
C39 H39A 0.9900 . ?
C39 H39B 0.9900 . ?
C40 H40A 0.9800 . ?
C40 H40B 0.9800 . ?
C40 H40C 0.9800 . ?
N2 C57 1.480(4) . ?
N2 C55 1.493(5) . ?
N2 C50 1.499(4) . ?
N2 C53 1.502(4) . ?
N1 C51 1.497(4) . ?
N1 C56 1.497(4) . ?
N1 C54 1.503(4) . ?
N1 C52 1.505(4) . ?
C50 H50A 0.9800 . ?
C50 H50B 0.9800 . ?
C50 H50C 0.9800 . ?
C51 H51A 0.9800 . ?
C51 H51B 0.9800 . ?
C51 H51C 0.9800 . ?
C52 C53 1.527(5) . ?
C52 H52A 0.9900 . ?
C52 H52B 0.9900 . ?
C54 C55 1.518(5) . ?
C54 H54A 0.9900 . ?
C54 H54B 0.9900 . ?
C55 H55A 0.9900 . ?
C55 H55B 0.9900 . ?
C53 H53A 0.9900 . ?
C53 H53B 0.9900 . ?
C56 C57 1.520(5) . ?
C56 H56A 0.9900 . ?
C56 H56B 0.9900 . ?
C57 H57A 0.9900 . ?
C57 H57B 0.9900 . ?
O1M C2M 1.391(6) . ?
O1M H1M 0.8400 . ?
C2M H2MA 0.9800 . ?
C2M H2MB 0.9800 . ?
C2M H2MC 0.9800 . ?
O3M C4M 1.419(5) . ?
O3M H3M 0.837(19) . ?
C4M H4MA 0.9800 . ?
C4M H4MB 0.9800 . ?
C4M H4MC 0.9800 . ?

loop_
_geom_hbond_atom_site_label_D
_geom_hbond_atom_site_label_H
_geom_hbond_atom_site_label_A
_geom_hbond_distance_DH
_geom_hbond_distance_HA
_geom_hbond_distance_DA
_geom_hbond_angle_DHA
_geom_hbond_site_symmetry_A
O4 H4 Cl1 0.831(18) 2.25(2) 3.064(2) 165(4) .
O6 H6 Cl1 0.843(18) 2.30(2) 3.129(2) 169(4) 2_676
O11 H11 Cl2 0.826(18) 2.20(2) 3.006(3) 165(4) .
O13 H13 O4 0.836(18) 1.95(2) 2.755(3) 163(4) .
O25 H25 O6 0.837(19) 2.04(2) 2.847(3) 161(4) .
O27 H27 O3M 0.836(18) 1.837(19) 2.670(3) 173(4) .
O1M H1M Cl2 0.84 2.77 3.283(6) 121.5 .
O18 H18 O27 0.838(19) 1.93(2) 2.751(3) 166(4) .
O20 H20 O11 0.838(18) 1.95(2) 2.767(3) 165(4) .
O3M H3M Cl1 0.837(19) 2.26(2) 3.080(3) 165(4) 2_776

loop_
_geom_torsion_atom_site_label_1
_geom_torsion_atom_site_label_2
_geom_torsion_atom_site_label_3
_geom_torsion_atom_site_label_4
_geom_torsion
_geom_torsion_site_symmetry_1
_geom_torsion_site_symmetry_2
_geom_torsion_site_symmetry_3
_geom_torsion_site_symmetry_4
_geom_torsion_publ_flag
C6 C1 C2 C3 -0.7(4) . . . . ?
C28 C1 C2 C3 178.9(3) . . . . ?
C1 C2 C3 C4 -0.4(4) . . . . ?
C1 C2 C3 C7 -178.8(3) . . . . ?
C2 C3 C4 O4 -178.1(3) . . . . ?
C7 C3 C4 O4 0.3(4) . . . . ?
C2 C3 C4 C5 1.1(4) . . . . ?
C7 C3 C4 C5 179.6(3) . . . . ?
O4 C4 C5 C6 178.5(3) . . . . ?
C3 C4 C5 C6 -0.7(5) . . . . ?
C4 C5 C6 O6 179.9(3) . . . . ?
C4 C5 C6 C1 -0.5(5) . . . . ?
C2 C1 C6 O6 -179.2(3) . . . . ?
C28 C1 C6 O6 1.2(4) . . . . ?
C2 C1 C6 C5 1.2(5) . . . . ?
C28 C1 C6 C5 -178.4(3) . . . . ?
C4 C3 C7 C29 150.0(3) . . . . ?
C2 C3 C7 C29 -31.7(4) . . . . ?
C4 C3 C7 C8 -82.8(3) . . . . ?
C2 C3 C7 C8 95.6(3) . . . . ?
C29 C7 C8 C9 46.9(4) . . . . ?
C3 C7 C8 C9 -81.0(3) . . . . ?
C29 C7 C8 C13 -131.3(3) . . . . ?
C3 C7 C8 C13 100.8(3) . . . . ?
C13 C8 C9 C10 2.6(4) . . . . ?
C7 C8 C9 C10 -175.7(3) . . . . ?
C8 C9 C10 C11 -2.5(4) . . . . ?
C8 C9 C10 C14 175.3(3) . . . . ?
C9 C10 C11 O11 -178.8(3) . . . . ?
C14 C10 C11 O11 3.5(4) . . . . ?
C9 C10 C11 C12 0.7(4) . . . . ?
C14 C10 C11 C12 -177.0(3) . . . . ?
O11 C11 C12 C13 -179.8(3) . . . . ?
C10 C11 C12 C13 0.7(5) . . . . ?
C11 C12 C13 O13 178.8(3) . . . . ?
C11 C12 C13 C8 -0.6(4) . . . . ?
C9 C8 C13 O13 179.7(3) . . . . ?
C7 C8 C13 O13 -2.1(5) . . . . ?
C9 C8 C13 C12 -1.0(4) . . . . ?
C7 C8 C13 C12 177.2(3) . . . . ?
C11 C10 C14 C15 -102.4(3) . . . . ?
C9 C10 C14 C15 80.0(3) . . . . ?
C11 C10 C14 C32 130.2(3) . . . . ?
C9 C10 C14 C32 -47.4(4) . . . . ?
C10 C14 C15 C16 -98.5(3) . . . . ?
C32 C14 C15 C16 27.6(4) . . . . ?
C10 C14 C15 C20 80.4(4) . . . . ?
C32 C14 C15 C20 -153.5(3) . . . . ?
C20 C15 C16 C17 -0.1(5) . . . . ?
C14 C15 C16 C17 178.8(3) . . . . ?
C18 C17 C16 C15 0.4(5) . . . . ?
C21 C17 C16 C15 -176.1(3) . . . . ?
C16 C17 C18 O18 180.0(3) . . . . ?
C21 C17 C18 O18 -3.4(5) . . . . ?
C16 C17 C18 C19 0.0(5) . . . . ?
C21 C17 C18 C19 176.6(3) . . . . ?
O18 C18 C19 C20 179.4(3) . . . . ?
C17 C18 C19 C20 -0.6(5) . . . . ?
C18 C19 C20 O20 -178.0(3) . . . . ?
C18 C19 C20 C15 0.9(5) . . . . ?
C16 C15 C20 O20 178.3(3) . . . . ?
C14 C15 C20 O20 -0.7(5) . . . . ?
C16 C15 C20 C19 -0.6(5) . . . . ?
C14 C15 C20 C19 -179.5(3) . . . . ?
C16 C17 C21 C22 97.8(3) . . . . ?
C18 C17 C21 C22 -78.6(3) . . . . ?
C16 C17 C21 C35 -28.4(4) . . . . ?
C18 C17 C21 C35 155.2(3) . . . . ?
C17 C21 C22 C23 -79.1(4) . . . . ?
C35 C21 C22 C23 48.5(4) . . . . ?
C17 C21 C22 C27 101.2(3) . . . . ?
C35 C21 C22 C27 -131.1(3) . . . . ?
C27 C22 C23 C24 1.9(5) . . . . ?
C21 C22 C23 C24 -177.8(3) . . . . ?
C22 C23 C24 C25 -4.5(5) . . . . ?
C22 C23 C24 C28 172.0(3) . . . . ?
C23 C24 C25 O25 -177.6(3) . . . . ?
C28 C24 C25 O25 6.0(5) . . . . ?
C23 C24 C25 C26 4.0(5) . . . . ?
C28 C24 C25 C26 -172.4(3) . . . . ?
O25 C25 C26 C27 -179.7(3) . . . . ?
C24 C25 C26 C27 -1.2(5) . . . . ?
C25 C26 C27 O27 179.9(3) . . . . ?
C25 C26 C27 C22 -1.5(5) . . . . ?
C23 C22 C27 O27 179.8(3) . . . . ?
C21 C22 C27 O27 -0.5(4) . . . . ?
C23 C22 C27 C26 1.2(5) . . . . ?
C21 C22 C27 C26 -179.1(3) . . . . ?
C6 C1 C28 C24 86.0(3) . . . . ?
C2 C1 C28 C24 -93.6(3) . . . . ?
C6 C1 C28 C38 -146.6(3) . . . . ?
C2 C1 C28 C38 33.8(4) . . . . ?
C23 C24 C28 C1 81.7(4) . . . . ?
C25 C24 C28 C1 -102.1(3) . . . . ?
C23 C24 C28 C38 -46.3(4) . . . . ?
C25 C24 C28 C38 130.0(3) . . . . ?
C3 C7 C29 C30 -174.3(3) . . . . ?
C8 C7 C29 C30 59.4(3) . . . . ?
C15 C14 C32 C33 173.4(3) . . . . ?
C10 C14 C32 C33 -60.5(3) . . . . ?
C7 C29 C30 C31 -177.2(3) . . . . ?
C14 C32 C33 C34 -176.2(3) . . . . ?
C17 C21 C35 C36 -172.2(3) . . . . ?
C22 C21 C35 C36 62.3(3) . . . . ?
C21 C35 C36 C37 -178.4(3) . . . . ?
C1 C28 C38 C39 176.9(3) . . . . ?
C24 C28 C38 C39 -55.8(4) . . . . ?
C28 C38 C39 C40 -177.7(3) . . . . ?
C51 N1 C52 C53 171.3(3) . . . . ?
C56 N1 C52 C53 -67.7(4) . . . . ?
C54 N1 C52 C53 50.1(4) . . . . ?
C51 N1 C54 C55 170.6(3) . . . . ?
C56 N1 C54 C55 48.4(4) . . . . ?
C52 N1 C54 C55 -68.7(4) . . . . ?
C57 N2 C55 C54 -68.1(4) . . . . ?
C50 N2 C55 C54 170.2(3) . . . . ?
C53 N2 C55 C54 49.2(4) . . . . ?
N1 C54 C55 N2 16.7(4) . . . . ?
C57 N2 C53 C52 50.7(4) . . . . ?
C55 N2 C53 C52 -67.5(4) . . . . ?
C50 N2 C53 C52 171.0(3) . . . . ?
N1 C52 C53 N2 15.2(4) . . . . ?
C51 N1 C56 C57 169.6(3) . . . . ?
C54 N1 C56 C57 -68.1(4) . . . . ?
C52 N1 C56 C57 49.0(4) . . . . ?
C55 N2 C57 C56 48.2(4) . . . . ?
C50 N2 C57 C56 170.2(3) . . . . ?
C53 N2 C57 C56 -69.9(4) . . . . ?
N1 C56 C57 N2 16.9(4) . . . . ?
